data_2214444
loop_
_publ_author_name
'Hong-Gang Li'
'Jian-Min Dou'
'Da-Cheng Li'
'Da-Qi Wang'

_publ_section_title
;
 2-Oxo-3,4-dihydro-1,4-benzoxazine-4-acetic acid
;
_journal_coeditor_code XU2260
_journal_issue 7
_journal_name_full 'Acta Crystallographica Section E'
_journal_page_first o3092
_journal_page_last o3092
_journal_paper_doi 10.1107/S160053680702613X
_journal_volume 63
_journal_year 2007
_chemical_formula_iupac 'C10 H9 N O4'
_chemical_formula_moiety 'C10 H9 N O4'
_chemical_formula_sum 'C10 H9 N O4'
_chemical_formula_weight 207.18
_chemical_name_systematic
;
2-Oxo-3,4-dihydro-1,4-benzoxazine-4-acetic acid
;
_space_group_IT_number 15
_symmetry_cell_setting monoclinic
_symmetry_space_group_name_Hall '-C 2yc'
_symmetry_space_group_name_H-M 'C 1 2/c 1'
_atom_sites_solution_hydrogens geom
_atom_sites_solution_primary direct
_atom_sites_solution_secondary difmap
_audit_creation_method SHELXL97
_cell_angle_alpha 90.00
_cell_angle_beta 108.178(2)
_cell_angle_gamma 90.00
_cell_formula_units_Z 8
_cell_length_a 21.782(3)
_cell_length_b 9.743(2)
_cell_length_c 9.271(2)
_cell_measurement_reflns_used 878
_cell_measurement_temperature 298(2)
_cell_measurement_theta_max 25.7
_cell_measurement_theta_min 3.0
_cell_volume 1869.3(6)
_computing_cell_refinement 'SAINT (Siemens, 1996)'
_computing_data_collection 'SMART (Siemens, 1996)'
_computing_data_reduction SAINT
_computing_molecular_graphics 'SHELXTL (Sheldrick, 1997b)'
_computing_publication_material SHELXTL
_computing_structure_refinement 'SHELXL97 (Sheldrick, 1997a)'
_computing_structure_solution 'SHELXS97 (Sheldrick, 1997a)'
_diffrn_ambient_temperature 298(2)
_diffrn_measured_fraction_theta_full 1.00
_diffrn_measured_fraction_theta_max 1.00
_diffrn_measurement_device_type 'Bruker SMART CCD area-detector'
_diffrn_measurement_method '\f and \w'
_diffrn_radiation_monochromator graphite
_diffrn_radiation_source 'fine-focus sealed tube'
_diffrn_radiation_type MoK\a
_diffrn_radiation_wavelength 0.71073
_diffrn_reflns_av_R_equivalents 0.069
_diffrn_reflns_av_sigmaI/netI 0.075
_diffrn_reflns_limit_h_max 25
_diffrn_reflns_limit_h_min -23
_diffrn_reflns_limit_k_max 11
_diffrn_reflns_limit_k_min -11
_diffrn_reflns_limit_l_max 11
_diffrn_reflns_limit_l_min -10
_diffrn_reflns_number 4535
_diffrn_reflns_theta_full 25.0
_diffrn_reflns_theta_max 25.0
_diffrn_reflns_theta_min 2.0
_diffrn_standards_interval_count 0
_diffrn_standards_interval_time 0
_diffrn_standards_number 0
_exptl_absorpt_coefficient_mu 0.116
_exptl_absorpt_correction_type none
_exptl_crystal_colour colourless
_exptl_crystal_density_diffrn 1.472
_exptl_crystal_density_method 'not measured'
_exptl_crystal_description block
_exptl_crystal_F_000 864
_exptl_crystal_size_max 0.56
_exptl_crystal_size_mid 0.49
_exptl_crystal_size_min 0.20
_refine_diff_density_max 0.27
_refine_diff_density_min -0.24
_refine_ls_extinction_method none
_refine_ls_goodness_of_fit_ref 1.000
_refine_ls_hydrogen_treatment constr
_refine_ls_matrix_type full
_refine_ls_number_parameters 136
_refine_ls_number_reflns 1632
_refine_ls_number_restraints 0
_refine_ls_restrained_S_all 1.000
_refine_ls_R_factor_all 0.100
_refine_ls_R_factor_gt 0.053
_refine_ls_shift/su_max 0.000
_refine_ls_shift/su_mean 0.000
_refine_ls_structure_factor_coef Fsqd
_refine_ls_weighting_details 'calc w = 1/[\s^2^(Fo^2^)+(0.0793P)^2^] where P=(Fo^2^+2Fc^2^)/3'
_refine_ls_weighting_scheme calc
_refine_ls_wR_factor_gt 0.123
_refine_ls_wR_factor_ref 0.171
_reflns_number_gt 887
_reflns_number_total 1632
_reflns_threshold_expression I>2\s(I)
_cod_data_source_file xu2260.cif
_cod_data_source_block I
_cod_original_cell_volume 1869.2(6)
_cod_original_sg_symbol_H-M 'C 2/c'
_cod_database_code 2214444
_cod_database_fobs_code 2214444

loop_
_symmetry_equiv_pos_as_xyz
'x, y, z'
'-x, y, -z+1/2'
'x+1/2, y+1/2, z'
'-x+1/2, y+1/2, -z+1/2'
'-x, -y, -z'
'x, -y, z-1/2'
'-x+1/2, -y+1/2, -z'
'x+1/2, -y+1/2, z-1/2'

loop_
_atom_site_type_symbol
_atom_site_label
_atom_site_fract_x
_atom_site_fract_y
_atom_site_fract_z
_atom_site_U_iso_or_equiv
_atom_site_adp_type
_atom_site_calc_flag
_atom_site_refinement_flags
_atom_site_occupancy
N N1 0.32873(10) 0.2976(3) 0.0161(3) 0.0388(7) Uani d . 1
O O1 0.28240(10) 0.0464(2) -0.1180(2) 0.0483(6) Uani d . 1
O O2 0.21904(11) 0.1524(2) -0.3167(3) 0.0583(7) Uani d . 1
O O3 0.44418(11) 0.3817(3) -0.0316(3) 0.0690(8) Uani d . 1
O O4 0.44513(11) 0.5747(3) 0.0959(3) 0.0738(9) Uani d . 1
H H4 0.4789 0.5876 0.0762 0.111 Uiso calc R 1
C C1 0.26313(15) 0.1613(4) -0.2008(4) 0.0432(8) Uani d . 1
C C2 0.29897(14) 0.2909(4) -0.1473(3) 0.0471(9) Uani d . 1
H H2A 0.3323 0.3009 -0.1956 0.057 Uiso calc R 1
H H2B 0.2694 0.3675 -0.1793 0.057 Uiso calc R 1
C C3 0.42010(15) 0.4568(4) 0.0387(4) 0.0451(9) Uani d . 1
C C4 0.35799(13) 0.4265(3) 0.0716(3) 0.0421(8) Uani d . 1
H H4A 0.3664 0.4292 0.1806 0.051 Uiso calc R 1
H H4B 0.3273 0.4989 0.0275 0.051 Uiso calc R 1
C C5 0.35776(13) 0.1763(3) 0.0847(3) 0.0364(8) Uani d . 1
C C6 0.33470(13) 0.0503(4) 0.0168(3) 0.0405(8) Uani d . 1
C C7 0.35902(16) -0.0716(4) 0.0774(4) 0.0546(10) Uani d . 1
H H7 0.3425 -0.1528 0.0274 0.066 Uiso calc R 1
C C8 0.40803(19) -0.0760(5) 0.2126(5) 0.0639(11) Uani d . 1
H H8 0.4257 -0.1594 0.2541 0.077 Uiso calc R 1
C C9 0.43049(17) 0.0447(5) 0.2854(4) 0.0646(12) Uani d . 1
H H9 0.4624 0.0423 0.3793 0.078 Uiso calc R 1
C C10 0.40682(15) 0.1697(4) 0.2226(4) 0.0515(10) Uani d . 1
H H10 0.4239 0.2503 0.2730 0.062 Uiso calc R 1

loop_
_atom_site_aniso_label
_atom_site_aniso_U_11
_atom_site_aniso_U_22
_atom_site_aniso_U_33
_atom_site_aniso_U_12
_atom_site_aniso_U_13
_atom_site_aniso_U_23
N1 0.0322(13) 0.0429(18) 0.0430(15) -0.0036(12) 0.0140(11) -0.0002(12)
O1 0.0438(13) 0.0383(15) 0.0635(15) -0.0034(10) 0.0179(12) -0.0015(12)
O2 0.0514(14) 0.0624(19) 0.0551(15) -0.0046(12) 0.0081(12) -0.0097(12)
O3 0.0620(16) 0.072(2) 0.091(2) -0.0323(14) 0.0506(15) -0.0346(15)
O4 0.0589(16) 0.072(2) 0.103(2) -0.0343(13) 0.0433(15) -0.0387(15)
C1 0.0378(18) 0.044(2) 0.051(2) 0.0023(15) 0.0188(16) -0.0058(17)
C2 0.0428(19) 0.051(2) 0.046(2) -0.0036(16) 0.0106(15) 0.0031(16)
C3 0.0396(18) 0.049(2) 0.0473(19) -0.0109(16) 0.0149(16) -0.0048(17)
C4 0.0391(17) 0.040(2) 0.0482(19) -0.0076(15) 0.0158(15) -0.0048(15)
C5 0.0312(16) 0.037(2) 0.0481(19) 0.0005(14) 0.0222(14) 0.0042(15)
C6 0.0291(16) 0.048(2) 0.0487(19) 0.0018(15) 0.0191(15) 0.0051(17)
C7 0.052(2) 0.046(3) 0.076(3) 0.0068(17) 0.035(2) 0.0116(19)
C8 0.057(2) 0.064(3) 0.080(3) 0.020(2) 0.035(2) 0.027(2)
C9 0.048(2) 0.094(4) 0.055(2) 0.021(2) 0.0195(18) 0.024(2)
C10 0.0415(19) 0.061(3) 0.054(2) -0.0002(17) 0.0173(17) 0.0057(18)

loop_
_atom_type_symbol
_atom_type_description
_atom_type_scat_dispersion_real
_atom_type_scat_dispersion_imag
_atom_type_scat_source
C C 0.0033 0.0016 'International Tables Vol C Tables 4.2.6.8 and 6.1.1.4'
H H 0.0000 0.0000 'International Tables Vol C Tables 4.2.6.8 and 6.1.1.4'
O O 0.0106 0.0060 'International Tables Vol C Tables 4.2.6.8 and 6.1.1.4'
N N 0.0061 0.0033 'International Tables Vol C Tables 4.2.6.8 and 6.1.1.4'

loop_
_geom_angle_atom_site_label_1
_geom_angle_atom_site_label_2
_geom_angle_atom_site_label_3
_geom_angle
C5 N1 C4 119.5(2)
C5 N1 C2 115.3(3)
C4 N1 C2 114.8(3)
C1 O1 C6 120.4(3)
C3 O4 H4 109.5
O2 C1 O1 118.0(3)
O2 C1 C2 123.4(3)
O1 C1 C2 118.5(3)
N1 C2 C1 113.8(3)
N1 C2 H2A 108.8
C1 C2 H2A 108.8
N1 C2 H2B 108.8
C1 C2 H2B 108.8
H2A C2 H2B 107.7
O3 C3 O4 123.7(3)
O3 C3 C4 124.1(3)
O4 C3 C4 112.1(3)
N1 C4 C3 115.3(3)
N1 C4 H4A 108.4
C3 C4 H4A 108.4
N1 C4 H4B 108.4
C3 C4 H4B 108.4
H4A C4 H4B 107.5
C10 C5 N1 124.5(3)
C10 C5 C6 116.0(3)
N1 C5 C6 119.3(3)
C7 C6 C5 123.1(3)
C7 C6 O1 116.8(3)
C5 C6 O1 120.1(3)
C6 C7 C8 120.0(4)
C6 C7 H7 120.0
C8 C7 H7 120.0
C9 C8 C7 118.8(4)
C9 C8 H8 120.6
C7 C8 H8 120.6
C8 C9 C10 121.5(4)
C8 C9 H9 119.3
C10 C9 H9 119.3
C9 C10 C5 120.5(4)
C9 C10 H10 119.7
C5 C10 H10 119.7

loop_
_geom_bond_atom_site_label_1
_geom_bond_atom_site_label_2
_geom_bond_distance
N1 C5 1.397(4)
N1 C4 1.429(4)
N1 C2 1.451(4)
O1 C1 1.348(4)
O1 C6 1.404(3)
O2 C1 1.200(3)
O3 C3 1.204(4)
O4 C3 1.310(4)
O4 H4 0.8200
C1 C2 1.486(4)
C2 H2A 0.9700
C2 H2B 0.9700
C3 C4 1.506(4)
C4 H4A 0.9700
C4 H4B 0.9700
C5 C10 1.389(4)
C5 C6 1.399(4)
C6 C7 1.350(5)
C7 C8 1.370(5)
C7 H7 0.9300
C8 C9 1.368(6)
C8 H8 0.9300
C9 C10 1.379(5)
C9 H9 0.9300
C10 H10 0.9300

loop_
_geom_hbond_atom_site_label_D
_geom_hbond_atom_site_label_H
_geom_hbond_atom_site_label_A
_geom_hbond_site_symmetry_A
_geom_hbond_distance_DH
_geom_hbond_distance_HA
_geom_hbond_distance_DA
_geom_hbond_angle_DHA
O4 H4 O3 5_665 0.82 1.87 2.692(3) 180
C2 H2B O1 4_554 0.97 2.55 3.416(4) 148
C4 H4B O2 4_554 0.97 2.42 3.282(4) 148

loop_
_geom_torsion_atom_site_label_1
_geom_torsion_atom_site_label_2
_geom_torsion_atom_site_label_3
_geom_torsion_atom_site_label_4
_geom_torsion
C6 O1 C1 O2 178.5(2)
C6 O1 C1 C2 0.8(4)
C5 N1 C2 C1 41.0(3)
C4 N1 C2 C1 -174.1(2)
O2 C1 C2 N1 154.2(3)
O1 C1 C2 N1 -28.2(4)
C5 N1 C4 C3 70.7(3)
C2 N1 C4 C3 -72.7(3)
O3 C3 C4 N1 1.5(5)
O4 C3 C4 N1 -178.4(3)
C4 N1 C5 C10 13.0(4)
C2 N1 C5 C10 156.2(3)
C4 N1 C5 C6 -170.6(2)
C2 N1 C5 C6 -27.4(3)
C10 C5 C6 C7 -1.7(4)
N1 C5 C6 C7 -178.4(3)
C10 C5 C6 O1 176.0(2)
N1 C5 C6 O1 -0.7(4)
C1 O1 C6 C7 -167.6(3)
C1 O1 C6 C5 14.6(4)
C5 C6 C7 C8 0.9(5)
O1 C6 C7 C8 -176.9(3)
C6 C7 C8 C9 1.4(5)
C7 C8 C9 C10 -2.8(5)
C8 C9 C10 C5 1.9(5)
N1 C5 C10 C9 176.8(3)
C6 C5 C10 C9 0.3(4)

loop_
_cod_related_entry_id
_cod_related_entry_database
_cod_related_entry_code
1 ChemSpider 466573
